data_7248435
loop_
_publ_author_name
'Atiga, Simeon'
'Saunders, Graham C.'
'Henderson, William'

_publ_section_title
;
 Selenosalicylate; a little-studied heavy-element analogue of the
 versatile thiosalicylate ligand
;
_journal_issue 18
_journal_name_full 'RSC Advances'
_journal_page_first 12323
_journal_page_last 12336
_journal_paper_doi 10.1039/D4RA00926F
_journal_volume 14
_journal_year 2024
_chemical_formula_moiety '2(C35 H34 Ir O2 P Se), H2 O'
_chemical_formula_sum 'C70 H70 Ir2 O5 P2 Se2'
_chemical_formula_weight 1595.631
_space_group_crystal_system triclinic
_space_group_IT_number 2
_space_group_name_Hall '-P 1'
_space_group_name_H-M_alt 'P -1'
_symmetry_Int_Tables_number 2
_atom_sites_solution_primary iterative
_audit_creation_date 2022-09-13
_audit_creation_method
;
Olex2 1.3
(compiled 2020.11.12 svn.r5f609507 for OlexSys, GUI svn.r6408)
;
_audit_update_record
;
2022-10-05 deposited with the CCDC.	2024-04-03 downloaded from the CCDC.
;
_cell_angle_alpha 86.012(3)
_cell_angle_beta 86.316(2)
_cell_angle_gamma 82.180(3)
_cell_formula_units_Z 2
_cell_length_a 8.6583(3)
_cell_length_b 18.2265(6)
_cell_length_c 19.3876(6)
_cell_measurement_reflns_used 17391
_cell_measurement_temperature 99.9(5)
_cell_measurement_theta_max 73.9770
_cell_measurement_theta_min 4.5630
_cell_volume 3019.12(17)
_computing_cell_refinement 'CrysAlisPro 1.171.38.46 (Rigaku OD, 2015)'
_computing_data_collection 'CrysAlisPro 1.171.38.46 (Rigaku OD, 2015)'
_computing_data_reduction 'CrysAlisPro 1.171.38.46 (Rigaku OD, 2015)'
_computing_molecular_graphics 'Olex2 1.3 (Dolomanov et al., 2009)'
_computing_publication_material 'Olex2 1.3 (Dolomanov et al., 2009)'
_computing_structure_refinement 'olex2.refine 1.3 (Bourhis et al., 2015)'
_computing_structure_solution 'olex2.solve 1.3 (Bourhis et al., 2015)'
_diffrn_ambient_environment N~2~
_diffrn_ambient_temperature 99.9(5)
_diffrn_detector 'CCD plate'
_diffrn_detector_area_resol_mean 10.7110
_diffrn_detector_type Atlas
_diffrn_measured_fraction_theta_full 0.9927
_diffrn_measured_fraction_theta_max 0.9702
_diffrn_measurement_details
;
List of Runs (angles in degrees, time in seconds):

  # Type    Start    End  Width  t~exp~   \w     \q     \k     \f   Frames
#--------------------------------------------------------------------------
  1  \w    -20.00  81.00   1.00    1.00    --   40.55 -99.00-180.00  101
  2  \w     23.00 117.00   1.00    1.00    --   40.55  77.00  30.00   94
  3  \w    -29.00  64.00   1.00    1.00    --   40.55 -57.00 -90.00   93
  4  \w     36.00 132.00   1.00    1.00    --  106.89 -77.00  60.00   96
  5  \w     41.00 115.00   1.00    1.00    --  106.89 -61.00 -60.00   74
  6  \w     39.00 128.00   1.00    1.00    --  106.89 -61.00-180.00   89
  7  \w     84.00 136.00   1.00    1.00    --  106.89  61.00  60.00   52
  8  \w     84.00 156.00   1.00    1.00    --  106.89  45.00 -30.00   72
  9  \w     82.00 158.00   1.00    1.00    --  106.89  77.00   0.00   76
 10  \w     31.00 129.00   1.00    1.00    --  106.89 -30.00  60.00   98
 11  \w     83.00 157.00   1.00    1.00    --  106.89  45.00 -90.00   74
 12  \w     67.00 121.00   1.00    1.00    --  106.89-125.00 -30.00   54
 13  \w     12.00 114.00   1.00    1.00    --   40.55  57.00 -30.00  102
 14  \w     12.00 114.00   1.00    1.00    --   40.55  57.00 150.00  102
 15  \w     12.00 114.00   1.00    1.00    --   40.55  57.00-120.00  102
 16  \w     74.00 158.00   1.00    1.00    --  106.89  77.00  30.00   84
 17  \w     78.00 158.00   1.00    1.00    --  106.89  61.00-150.00   80
 18  \w     34.00 121.00   1.00    1.00    --  106.89-125.00   0.00   87
 19  \w     74.00 158.00   1.00    1.00    --  106.89  77.00 -30.00   84
 20  \w     74.00 158.00   1.00    1.00    --  106.89  77.00 -90.00   84
 21  \w     54.00 158.00   1.00    1.00    --  106.89  15.00-180.00  104
 22  \w   -114.00 -55.00   1.00    1.00    --  -40.55-153.00 -38.00   59
;
_diffrn_measurement_device 'four-circle diffractometer'
_diffrn_measurement_device_type 'SuperNova, Single source at offset, Atlas'
_diffrn_measurement_method '\w scans'
_diffrn_orient_matrix_type 'CrysAlisPro convention (1999,Acta A55,543-557)'
_diffrn_orient_matrix_UB_11 0.0464059000
_diffrn_orient_matrix_UB_12 -0.0160935000
_diffrn_orient_matrix_UB_13 0.0754903000
_diffrn_orient_matrix_UB_21 0.1735195000
_diffrn_orient_matrix_UB_22 -0.0027481000
_diffrn_orient_matrix_UB_23 -0.0242923000
_diffrn_orient_matrix_UB_31 -0.0096369000
_diffrn_orient_matrix_UB_32 0.0839047000
_diffrn_orient_matrix_UB_33 0.0086860000
_diffrn_radiation_monochromator mirror
_diffrn_radiation_probe x-ray
_diffrn_radiation_type 'Cu K\a'
_diffrn_radiation_wavelength 1.54184
_diffrn_reflns_av_R_equivalents 0.0349
_diffrn_reflns_av_unetI/netI 0.0338
_diffrn_reflns_Laue_measured_fraction_full 0.9927
_diffrn_reflns_Laue_measured_fraction_max 0.9702
_diffrn_reflns_limit_h_max 10
_diffrn_reflns_limit_h_min -10
_diffrn_reflns_limit_k_max 22
_diffrn_reflns_limit_k_min -18
_diffrn_reflns_limit_l_max 23
_diffrn_reflns_limit_l_min -24
_diffrn_reflns_number 33217
_diffrn_reflns_point_group_measured_fraction_full 0.9927
_diffrn_reflns_point_group_measured_fraction_max 0.9702
_diffrn_reflns_theta_full 67.6840
_diffrn_reflns_theta_max 73.98
_diffrn_reflns_theta_min 3.46
_diffrn_source 'micro-focus sealed X-ray tube'
_diffrn_source_type 'SuperNova (Cu) X-ray Source'
_exptl_absorpt_coefficient_mu 10.693
_exptl_absorpt_correction_T_max 1.000
_exptl_absorpt_correction_T_min 0.502
_exptl_absorpt_correction_type gaussian
_exptl_absorpt_process_details
;
CrysAlisPro 1.171.38.46 (Rigaku Oxford Diffraction, 2015)
Numerical absorption correction based on gaussian integration over
			a multifaceted crystal model
Empirical absorption correction using spherical harmonics,
 implemented in SCALE3 ABSPACK scaling algorithm.
;
_exptl_crystal_colour orange
_exptl_crystal_colour_primary orange
_exptl_crystal_density_diffrn 1.755
_exptl_crystal_description irregular
_exptl_crystal_F_000 1548.695
_exptl_crystal_size_max 0.26
_exptl_crystal_size_mid 0.113
_exptl_crystal_size_min 0.027
_refine_diff_density_max 1.2972
_refine_diff_density_min -1.2753
_refine_diff_density_rms 0.1852
_refine_ls_d_res_high 0.8021
_refine_ls_d_res_low 12.7894
_refine_ls_goodness_of_fit_ref 1.0508
_refine_ls_hydrogen_treatment constr
_refine_ls_matrix_type full
_refine_ls_number_constraints 119
_refine_ls_number_parameters 774
_refine_ls_number_reflns 11878
_refine_ls_number_restraints 0
_refine_ls_restrained_S_all 1.0508
_refine_ls_R_factor_all 0.0369
_refine_ls_R_factor_gt 0.0323
_refine_ls_shift/su_max 0.0005
_refine_ls_shift/su_mean 0.0000
_refine_ls_structure_factor_coef Fsqd
_refine_ls_weighting_details 'w=1/[\s^2^(Fo^2^)+(0.0000P)^2^+22.7998P] where P=(Fo^2^+2Fc^2^)/3'
_refine_ls_weighting_scheme calc
_refine_ls_wR_factor_gt 0.0685
_refine_ls_wR_factor_ref 0.0710
_reflns_Friedel_coverage 0.0
_reflns_limit_h_max 10
_reflns_limit_h_min -10
_reflns_limit_k_max 22
_reflns_limit_k_min -21
_reflns_limit_l_max 24
_reflns_limit_l_min 0
_reflns_number_gt 10977
_reflns_number_total 11878
_reflns_threshold_expression I>=2u(I)
_cod_data_source_file d4ra00926f2.cif
_cod_data_source_block Crystal321
_cod_original_cell_volume 3019.12(16)
_cod_database_code 7248435
_chemical_oxdiff_formula C35H34O2IrSeP
_reflns_odcompleteness_completeness 99.32
_reflns_odcompleteness_iscentric 1
_reflns_odcompleteness_theta 66.97
_olex2_refinement_description
;
1. Others
 Fixed Sof: Se1B(0.65) Se1C(0.35) O2BA(0.65) O1B(0.65) O1C(0.35) C7B(0.35)
 O2C(0.35) C75B(0.65)
2.a Free rotating group:
 O3(H3c,H3d)
2.b Aromatic/amide H refined with riding coordinates:
 C45A(H45A), C45B(H45B), C26A(H26A), C46B(H46B), C24B(H24B), C33A(H33A),
 C25B(H25B), C23A(H23A), C44A(H44A), C25A(H25A), C35B(H35B), C4A(H4A),
 C35A(H35A), C26B(H26B), C32A(H32A), C43B(H43B), C3B(H3B), C6A(H6A), C22A(H22A),
  C42A(H42A), C46A(H46A), C6B(H6B), C44B(H44B), C34A(H34A), C5A(H5A),
 C36A(H36A), C22B(H22B), C36B(H36B), C24A(H24A), C32B(H32B), C3A(H3A),
 C33B(H33B), C42B(H42B), C23B(H23B), C4B(H4B), C5B(H5B), C34B(H34B), C43A(H43A)
2.c Idealised Me refined as rotating group:
 C15A(H15d,H15e,H15f), C13A(H13d,H13e,H13f), C17B(H17a,H17b,H17c), C14A(H14d,
 H14e,H14f), C16A(H16d,H16e,H16f), C13B(H13a,H13b,H13c), C16B(H16a,H16b,H16c),
 C14B(H14a,H14b,H14c), C17A(H17d,H17e,H17f), C15B(H15a,H15b,H15c)
;
_olex2_submission_special_instructions 'No special instructions were received'
_oxdiff_exptl_absorpt_empirical_details
;
Empirical correction (ABSPACK) includes:
- Absorption correction using spherical harmonics
- Frame scaling
;
_oxdiff_exptl_absorpt_empirical_full_max 2.914
_oxdiff_exptl_absorpt_empirical_full_min 0.564

loop_
_space_group_symop_id
_space_group_symop_operation_xyz
1 x,y,z
2 -x,-y,-z

loop_
_atom_site_label
_atom_site_type_symbol
_atom_site_fract_x
_atom_site_fract_y
_atom_site_fract_z
_atom_site_U_iso_or_equiv
_atom_site_adp_type
_atom_site_occupancy
_atom_site_refinement_flags_posn
_atom_site_disorder_group
Ir1B Ir 0.25619(2) 0.309210(11) 0.670722(10) 0.01384(5) Uani 1.000000 . .
Ir1A Ir 1.38178(2) 0.242989(11) 0.209861(10) 0.01416(5) Uani 1.000000 . .
Se1A Se 1.14109(6) 0.32899(3) 0.23461(3) 0.01742(10) Uani 1.000000 . .
Se1B Se 0.48485(17) 0.32139(7) 0.73653(5) 0.0168(2) Uani 0.650000 . 2
P1B P 0.31837(13) 0.18211(6) 0.68248(6) 0.0145(2) Uani 1.000000 . .
P1A P 1.37409(13) 0.29059(6) 0.09660(6) 0.0145(2) Uani 1.000000 . .
Se1C Se 0.4542(3) 0.32340(13) 0.57263(11) 0.0230(5) Uani 0.350000 . 1
O1A O 1.0501(4) 0.0935(2) 0.2051(2) 0.0291(8) Uani 1.000000 . .
O2A O 1.2318(4) 0.16596(19) 0.18947(17) 0.0199(7) Uani 1.000000 . .
C45A C 1.6137(6) 0.2150(3) -0.0812(3) 0.0227(11) Uani 1.000000 . .
H45A H 1.6398(6) 0.2339(3) -0.1255(3) 0.0273(13) Uiso 1.000000 R .
C10A C 1.6392(5) 0.2318(3) 0.2169(2) 0.0162(9) Uani 1.000000 . .
C45B C 0.2424(7) 0.1449(3) 0.8902(3) 0.0287(12) Uani 1.000000 . .
H45B H 0.2797(7) 0.1616(3) 0.9294(3) 0.0344(14) Uiso 1.000000 R .
C1B C 0.5790(6) 0.3946(3) 0.6754(3) 0.0223(11) Uani 1.000000 . .
C11B C -0.0019(5) 0.3149(3) 0.6657(3) 0.0193(10) Uani 1.000000 . .
C26A C 1.5916(6) 0.3920(3) 0.0642(3) 0.0214(10) Uani 1.000000 . .
H26A H 1.6563(6) 0.3530(3) 0.0446(3) 0.0256(12) Uiso 1.000000 R .
C46B C 0.2928(6) 0.1700(3) 0.8253(3) 0.0229(11) Uani 1.000000 . .
H46B H 0.3627(6) 0.2047(3) 0.8211(3) 0.0275(13) Uiso 1.000000 R .
C8A C 1.4701(5) 0.2520(3) 0.3149(2) 0.0172(9) Uani 1.000000 . .
C2B C 0.5727(6) 0.3923(3) 0.6044(3) 0.0243(11) Uani 1.000000 . .
C31A C 1.1909(6) 0.3062(3) 0.0519(2) 0.0184(10) Uani 1.000000 . .
C24B C 0.1675(7) 0.0611(3) 0.5020(3) 0.0280(12) Uani 1.000000 . .
H24B H 0.1382(7) 0.0372(3) 0.4651(3) 0.0336(14) Uiso 1.000000 R .
C21B C 0.2493(5) 0.1331(3) 0.6140(2) 0.0152(9) Uani 1.000000 . .
C8B C 0.1254(6) 0.4205(3) 0.6490(3) 0.0196(10) Uani 1.000000 . .
C1A C 1.0328(6) 0.2630(3) 0.2944(2) 0.0189(10) Uani 1.000000 . .
C12A C 1.4819(6) 0.1757(3) 0.3009(2) 0.0177(10) Uani 1.000000 . .
C10B C 0.0364(6) 0.3359(3) 0.7328(3) 0.0202(10) Uani 1.000000 . .
C33A C 1.0123(7) 0.3775(4) -0.0260(3) 0.0329(13) Uani 1.000000 . .
H33A H 0.9806(7) 0.4216(4) -0.0512(3) 0.0395(16) Uiso 1.000000 R .
C25B C 0.1452(6) 0.1379(3) 0.5010(2) 0.0203(10) Uani 1.000000 . .
H25B H 0.1026(6) 0.1655(3) 0.4630(2) 0.0243(12) Uiso 1.000000 R .
C23A C 1.3963(7) 0.5100(3) 0.1175(3) 0.0277(12) Uani 1.000000 . .
H23A H 1.3295(7) 0.5503(3) 0.1335(3) 0.0332(14) Uiso 1.000000 R .
C11A C 1.5860(5) 0.1628(3) 0.2406(2) 0.0173(10) Uani 1.000000 . .
C44A C 1.6584(6) 0.1406(3) -0.0624(3) 0.0253(11) Uani 1.000000 . .
H44A H 1.7144(6) 0.1097(3) -0.0941(3) 0.0304(14) Uiso 1.000000 R .
C25A C 1.6472(7) 0.4601(3) 0.0678(3) 0.0262(11) Uani 1.000000 . .
H25A H 1.7490(7) 0.4659(3) 0.0524(3) 0.0315(14) Uiso 1.000000 R .
C41A C 1.4926(5) 0.2340(3) 0.0333(2) 0.0164(9) Uani 1.000000 . .
C15A C 1.7622(6) 0.2421(3) 0.1613(3) 0.0227(11) Uani 1.000000 . .
H15d H 1.7245(17) 0.234(2) 0.1174(4) 0.0341(16) Uiso 1.000000 GR .
H15e H 1.788(3) 0.2917(7) 0.1604(13) 0.0341(16) Uiso 1.000000 GR .
H15f H 1.8536(17) 0.2074(15) 0.1701(11) 0.0341(16) Uiso 1.000000 GR .
C35B C 0.7536(6) 0.1068(3) 0.6023(3) 0.0310(13) Uani 1.000000 . .
H35B H 0.8079(6) 0.1113(3) 0.5596(3) 0.0373(15) Uiso 1.000000 R .
C4A C 0.8429(6) 0.1813(3) 0.3825(3) 0.0295(13) Uani 1.000000 . .
H4A H 0.7790(6) 0.1539(3) 0.4113(3) 0.0354(15) Uiso 1.000000 R .
C35A C 0.9766(6) 0.2524(3) 0.0107(3) 0.0292(12) Uani 1.000000 . .
H35A H 0.9213(6) 0.2123(3) 0.0096(3) 0.0351(15) Uiso 1.000000 R .
C21A C 1.4418(6) 0.3814(3) 0.0891(2) 0.0178(10) Uani 1.000000 . .
C26B C 0.1863(5) 0.1736(3) 0.5565(2) 0.0175(10) Uani 1.000000 . .
H26B H 0.1717(5) 0.2252(3) 0.5554(2) 0.0210(11) Uiso 1.000000 R .
C32A C 1.1437(6) 0.3714(3) 0.0129(3) 0.0243(11) Uani 1.000000 . .
H32A H 1.2003(6) 0.4113(3) 0.0128(3) 0.0292(13) Uiso 1.000000 R .
C43B C 0.0799(6) 0.0695(3) 0.8379(3) 0.0262(11) Uani 1.000000 . .
H43B H 0.0070(6) 0.0361(3) 0.8423(3) 0.0314(14) Uiso 1.000000 R .
C3B C 0.6373(7) 0.4463(3) 0.5613(3) 0.0317(13) Uani 1.000000 . .
H3B H 0.6327(7) 0.4455(3) 0.5135(3) 0.0380(15) Uiso 1.000000 R .
C6A C 0.9441(6) 0.2949(3) 0.3503(3) 0.0243(11) Uani 1.000000 . .
H6A H 0.9500(6) 0.3441(3) 0.3586(3) 0.0291(13) Uiso 1.000000 R .
C22A C 1.3430(7) 0.4420(3) 0.1167(2) 0.0241(11) Uani 1.000000 . .
H22A H 1.2426(7) 0.4360(3) 0.1342(2) 0.0289(13) Uiso 1.000000 R .
C13A C 1.3847(6) 0.2882(3) 0.3759(3) 0.0246(11) Uani 1.000000 . .
H13d H 1.349(4) 0.3393(6) 0.3631(6) 0.0370(17) Uiso 1.000000 GR .
H13e H 1.297(3) 0.2631(14) 0.3906(13) 0.0370(17) Uiso 1.000000 GR .
H13f H 1.4535(14) 0.2855(19) 0.4132(7) 0.0370(17) Uiso 1.000000 GR .
C42A C 1.5353(6) 0.1588(3) 0.0513(3) 0.0236(11) Uani 1.000000 . .
H42A H 1.5075(6) 0.1394(3) 0.0953(3) 0.0283(13) Uiso 1.000000 R .
C17B C 0.0382(6) 0.3685(3) 0.5376(3) 0.0251(11) Uani 1.000000 . .
H17a H 0.1395(7) 0.358(2) 0.5145(3) 0.0377(17) Uiso 1.000000 GR .
H17b H -0.025(4) 0.3319(15) 0.5273(3) 0.0377(17) Uiso 1.000000 GR .
H17c H -0.010(4) 0.4169(7) 0.5219(4) 0.0377(17) Uiso 1.000000 GR .
C46A C 1.5298(6) 0.2616(3) -0.0339(2) 0.0187(10) Uani 1.000000 . .
H46A H 1.4985(6) 0.3111(3) -0.0471(2) 0.0225(12) Uiso 1.000000 R .
C6B C 0.6533(8) 0.4486(3) 0.7014(3) 0.0366(15) Uani 1.000000 . .
H6B H 0.6587(8) 0.4497(3) 0.7491(3) 0.0440(18) Uiso 1.000000 R .
C44B C 0.1346(6) 0.0940(3) 0.8967(3) 0.0265(12) Uani 1.000000 . .
H44B H 0.0996(6) 0.0766(3) 0.9404(3) 0.0317(14) Uiso 1.000000 R .
C9A C 1.5598(6) 0.2892(3) 0.2604(2) 0.0195(10) Uani 1.000000 . .
C14A C 1.5933(6) 0.3670(3) 0.2583(3) 0.0232(11) Uani 1.000000 . .
H14d H 1.626(4) 0.3824(7) 0.2119(5) 0.0348(16) Uiso 1.000000 GR .
H14e H 1.5008(13) 0.3986(4) 0.2729(19) 0.0348(16) Uiso 1.000000 GR .
H14f H 1.675(3) 0.3704(5) 0.2887(15) 0.0348(16) Uiso 1.000000 GR .
C34A C 0.9294(6) 0.3184(4) -0.0272(3) 0.0324(14) Uani 1.000000 . .
H34A H 0.8419(6) 0.3225(4) -0.0534(3) 0.0389(16) Uiso 1.000000 R .
C9B C 0.1102(6) 0.4021(3) 0.7214(3) 0.0210(10) Uani 1.000000 . .
C7A C 1.1093(6) 0.1472(3) 0.2228(3) 0.0194(10) Uani 1.000000 . .
C2A C 1.0288(6) 0.1878(3) 0.2834(3) 0.0214(10) Uani 1.000000 . .
C5A C 0.8478(6) 0.2547(3) 0.3935(3) 0.0285(12) Uani 1.000000 . .
H5A H 0.7872(6) 0.2771(3) 0.4296(3) 0.0343(15) Uiso 1.000000 R .
C36A C 1.1062(6) 0.2466(3) 0.0502(3) 0.0250(11) Uani 1.000000 . .
H36A H 1.1369(6) 0.2025(3) 0.0758(3) 0.0300(13) Uiso 1.000000 R .
C12B C 0.0546(6) 0.3663(3) 0.6142(2) 0.0187(10) Uani 1.000000 . .
C22B C 0.2734(6) 0.0557(3) 0.6140(3) 0.0247(11) Uani 1.000000 . .
H22B H 0.3166(6) 0.0278(3) 0.6517(3) 0.0297(13) Uiso 1.000000 R .
C36B C 0.6040(6) 0.1440(3) 0.6119(3) 0.0255(11) Uani 1.000000 . .
H36B H 0.5572(6) 0.1722(3) 0.5751(3) 0.0306(13) Uiso 1.000000 R .
C16A C 1.6441(6) 0.0878(3) 0.2150(3) 0.0228(11) Uani 1.000000 . .
H16d H 1.5569(6) 0.0629(9) 0.2068(18) 0.0342(16) Uiso 1.000000 GR .
H16e H 1.706(4) 0.0934(3) 0.1727(11) 0.0342(16) Uiso 1.000000 GR .
H16f H 1.706(4) 0.0592(8) 0.2491(9) 0.0342(16) Uiso 1.000000 GR .
C24A C 1.5483(7) 0.5188(3) 0.0947(3) 0.0304(13) Uani 1.000000 . .
H24A H 1.5840(7) 0.5643(3) 0.0976(3) 0.0365(15) Uiso 1.000000 R .
C13B C 0.1869(6) 0.4867(3) 0.6143(3) 0.0260(11) Uani 1.000000 . .
H13a H 0.258(4) 0.5041(13) 0.6435(9) 0.0391(17) Uiso 1.000000 GR .
H13b H 0.241(4) 0.4736(6) 0.5711(10) 0.0391(17) Uiso 1.000000 GR .
H13c H 0.1018(8) 0.5252(8) 0.6057(19) 0.0391(17) Uiso 1.000000 GR .
C41B C 0.2420(5) 0.1448(3) 0.7654(2) 0.0174(10) Uani 1.000000 . .
C16B C -0.0973(6) 0.2549(3) 0.6559(3) 0.0250(11) Uani 1.000000 . .
H16a H -0.093(4) 0.2453(15) 0.6077(4) 0.0375(17) Uiso 1.000000 GR .
H16b H -0.057(3) 0.2106(7) 0.6821(16) 0.0375(17) Uiso 1.000000 GR .
H16c H -0.2037(11) 0.2700(9) 0.6715(18) 0.0375(17) Uiso 1.000000 GR .
C32B C 0.5951(6) 0.0965(3) 0.7308(3) 0.0265(11) Uani 1.000000 . .
H32B H 0.5435(6) 0.0934(3) 0.7742(3) 0.0318(14) Uiso 1.000000 R .
C3A C 0.9327(6) 0.1482(3) 0.3286(3) 0.0258(11) Uani 1.000000 . .
H3A H 0.9292(6) 0.0983(3) 0.3223(3) 0.0310(14) Uiso 1.000000 R .
C33B C 0.7449(7) 0.0580(3) 0.7200(3) 0.0357(14) Uani 1.000000 . .
H33B H 0.7924(7) 0.0291(3) 0.7561(3) 0.0428(17) Uiso 1.000000 R .
C42B C 0.1334(6) 0.0944(3) 0.7724(3) 0.0195(10) Uani 1.000000 . .
H42B H 0.0968(6) 0.0774(3) 0.7332(3) 0.0234(12) Uiso 1.000000 R .
C31B C 0.5230(6) 0.1395(3) 0.6766(3) 0.0194(10) Uani 1.000000 . .
C23B C 0.2330(8) 0.0202(3) 0.5579(3) 0.0348(14) Uani 1.000000 . .
H23B H 0.2502(8) -0.0313(3) 0.5580(3) 0.0417(16) Uiso 1.000000 R .
C14B C 0.1584(8) 0.4463(3) 0.7770(3) 0.0333(13) Uani 1.000000 . .
H14a H 0.181(5) 0.4142(6) 0.8175(8) 0.050(2) Uiso 1.000000 GR .
H14b H 0.250(3) 0.468(2) 0.7607(9) 0.050(2) Uiso 1.000000 GR .
H14c H 0.075(2) 0.4846(15) 0.7884(16) 0.050(2) Uiso 1.000000 GR .
C4B C 0.7075(7) 0.5005(3) 0.5879(3) 0.0349(14) Uani 1.000000 . .
H4B H 0.7469(7) 0.5368(3) 0.5584(3) 0.0419(17) Uiso 1.000000 R .
C5B C 0.7197(7) 0.5011(3) 0.6583(4) 0.0371(14) Uani 1.000000 . .
H5B H 0.7715(7) 0.5361(3) 0.6766(4) 0.0446(17) Uiso 1.000000 R .
C34B C 0.8221(6) 0.0631(3) 0.6558(4) 0.0363(15) Uani 1.000000 . .
H34B H 0.9211(6) 0.0369(3) 0.6485(4) 0.0436(18) Uiso 1.000000 R .
C43A C 1.6194(7) 0.1126(3) 0.0038(3) 0.0300(12) Uani 1.000000 . .
H43A H 1.6493(7) 0.0628(3) 0.0165(3) 0.0360(15) Uiso 1.000000 R .
C17A C 1.4063(6) 0.1169(3) 0.3437(3) 0.0238(11) Uani 1.000000 . .
H17d H 1.311(2) 0.1390(5) 0.3660(16) 0.0357(16) Uiso 1.000000 GR .
H17e H 1.384(4) 0.0798(11) 0.3144(4) 0.0357(16) Uiso 1.000000 GR .
H17f H 1.4757(19) 0.0944(15) 0.3782(13) 0.0357(16) Uiso 1.000000 GR .
O3 O 1.2081(7) 0.0413(3) 0.0817(3) 0.0568(14) Uani 1.000000 . .
H3c H 1.174(9) 0.055(5) 0.121(2) 0.085(2) Uiso 1.000000 G .
H3d H 1.290(6) 0.062(5) 0.073(4) 0.085(2) Uiso 1.000000 G .
C15B C -0.0195(7) 0.3025(3) 0.8006(3) 0.0311(13) Uani 1.000000 . .
H15a H -0.032(5) 0.2515(8) 0.7959(6) 0.047(2) Uiso 1.000000 GR .
H15b H 0.055(2) 0.305(2) 0.8346(6) 0.047(2) Uiso 1.000000 GR .
H15c H -0.118(2) 0.3293(15) 0.8152(11) 0.047(2) Uiso 1.000000 GR .
O2BA O 0.4021(8) 0.2998(4) 0.5820(4) 0.0187(15) Uani 0.650000 . 2
O1B O 0.6037(7) 0.3117(3) 0.5103(3) 0.0309(14) Uani 0.650000 . 2
O1C O 0.6218(14) 0.3459(7) 0.7928(6) 0.036(3) Uani 0.350000 . 1
C7B C 0.549(3) 0.3451(11) 0.7383(10) 0.027(4) Uani 0.350000 . 1
O2C O 0.447(2) 0.3077(10) 0.7363(10) 0.024(5) Uiso 0.350000 . 1
C75B C 0.5250(12) 0.3304(6) 0.5625(5) 0.016(2) Uani 0.650000 . 2

loop_
_atom_site_aniso_label
_atom_site_aniso_U_11
_atom_site_aniso_U_22
_atom_site_aniso_U_33
_atom_site_aniso_U_12
_atom_site_aniso_U_13
_atom_site_aniso_U_23
Ir1B 0.01422(10) 0.01284(10) 0.01483(9) -0.00233(7) -0.00143(7) -0.00177(7)
Ir1A 0.01432(10) 0.01417(10) 0.01408(9) -0.00090(7) -0.00347(7) -0.00085(7)
Se1A 0.0165(2) 0.0147(2) 0.0206(2) 0.00001(19) -0.00164(19) -0.00084(18)
Se1B 0.0168(7) 0.0192(6) 0.0154(5) -0.0065(5) -0.0030(5) 0.0004(4)
P1B 0.0125(5) 0.0143(6) 0.0167(5) -0.0007(4) -0.0035(4) -0.0012(4)
P1A 0.0133(5) 0.0162(6) 0.0141(5) -0.0015(4) -0.0037(4) -0.0005(4)
Se1C 0.0282(18) 0.0205(12) 0.0209(11) -0.0085(12) 0.0084(12) -0.0037(8)
O1A 0.026(2) 0.0205(19) 0.043(2) -0.0037(16) -0.0094(17) -0.0055(16)
O2A 0.0170(17) 0.0218(18) 0.0220(17) -0.0044(14) -0.0051(14) -0.0028(14)
C45A 0.019(2) 0.033(3) 0.019(2) -0.008(2) -0.0029(19) -0.006(2)
C10A 0.010(2) 0.023(2) 0.018(2) -0.0041(18) -0.0090(17) 0.0004(18)
C45B 0.035(3) 0.029(3) 0.024(3) -0.007(2) -0.008(2) -0.006(2)
C1B 0.021(3) 0.021(3) 0.022(2) 0.006(2) 0.003(2) 0.001(2)
C11B 0.009(2) 0.021(2) 0.028(3) -0.0003(18) -0.0032(19) -0.004(2)
C26A 0.023(3) 0.018(2) 0.024(2) -0.004(2) -0.008(2) 0.0006(19)
C46B 0.021(3) 0.025(3) 0.025(3) -0.006(2) -0.008(2) -0.003(2)
C8A 0.014(2) 0.022(2) 0.016(2) -0.0028(19) -0.0067(18) -0.0044(18)
C2B 0.023(3) 0.022(3) 0.028(3) -0.003(2) -0.005(2) 0.003(2)
C31A 0.017(2) 0.023(3) 0.016(2) -0.0024(19) -0.0011(18) -0.0035(19)
C24B 0.032(3) 0.032(3) 0.023(3) -0.011(2) -0.001(2) -0.011(2)
C21B 0.011(2) 0.019(2) 0.017(2) -0.0031(18) -0.0008(17) -0.0056(18)
C8B 0.019(2) 0.013(2) 0.026(2) 0.0021(19) -0.002(2) -0.0005(19)
C1A 0.013(2) 0.023(3) 0.020(2) -0.0008(19) -0.0055(18) -0.0005(19)
C12A 0.017(2) 0.022(2) 0.012(2) 0.0020(19) -0.0059(18) 0.0076(18)
C10B 0.012(2) 0.022(3) 0.024(2) 0.0044(19) 0.0054(19) -0.003(2)
C33A 0.022(3) 0.047(4) 0.027(3) 0.004(3) -0.006(2) 0.006(3)
C25B 0.017(2) 0.027(3) 0.017(2) -0.001(2) -0.0018(18) -0.0033(19)
C23A 0.043(3) 0.017(3) 0.021(3) 0.003(2) -0.007(2) -0.002(2)
C11A 0.014(2) 0.019(2) 0.017(2) 0.0039(18) -0.0044(18) 0.0015(18)
C44A 0.018(3) 0.033(3) 0.026(3) -0.001(2) -0.007(2) -0.015(2)
C25A 0.027(3) 0.028(3) 0.026(3) -0.011(2) -0.013(2) 0.004(2)
C41A 0.013(2) 0.019(2) 0.017(2) -0.0021(18) -0.0017(17) -0.0028(18)
C15A 0.019(2) 0.025(3) 0.022(2) -0.002(2) -0.003(2) 0.005(2)
C35B 0.019(3) 0.031(3) 0.046(3) -0.004(2) -0.002(2) -0.021(3)
C4A 0.021(3) 0.043(3) 0.025(3) -0.013(2) -0.006(2) 0.014(2)
C35A 0.017(3) 0.050(4) 0.023(3) -0.010(2) 0.002(2) -0.011(2)
C21A 0.021(2) 0.017(2) 0.015(2) 0.0004(19) -0.0071(18) 0.0003(18)
C26B 0.011(2) 0.019(2) 0.023(2) -0.0007(18) 0.0008(18) -0.0038(19)
C32A 0.019(3) 0.034(3) 0.019(2) -0.002(2) -0.005(2) 0.003(2)
C43B 0.025(3) 0.029(3) 0.025(3) -0.009(2) 0.003(2) -0.002(2)
C3B 0.043(3) 0.030(3) 0.022(3) -0.009(3) 0.006(2) 0.000(2)
C6A 0.021(3) 0.026(3) 0.025(3) -0.000(2) -0.005(2) 0.000(2)
C22A 0.036(3) 0.018(3) 0.016(2) 0.004(2) -0.000(2) 0.0004(19)
C13A 0.026(3) 0.029(3) 0.020(2) -0.000(2) -0.004(2) -0.008(2)
C42A 0.031(3) 0.020(3) 0.020(2) 0.000(2) -0.005(2) -0.0047(19)
C17B 0.028(3) 0.025(3) 0.022(3) 0.001(2) -0.006(2) -0.000(2)
C46A 0.017(2) 0.021(2) 0.018(2) -0.0034(19) -0.0038(18) 0.0005(19)
C6B 0.052(4) 0.028(3) 0.028(3) 0.010(3) -0.014(3) -0.011(2)
C44B 0.027(3) 0.031(3) 0.020(2) -0.003(2) 0.005(2) 0.002(2)
C9A 0.021(2) 0.020(2) 0.018(2) -0.002(2) -0.0086(19) 0.0008(19)
C14A 0.025(3) 0.016(2) 0.030(3) -0.005(2) -0.008(2) -0.001(2)
C34A 0.014(2) 0.067(4) 0.015(2) -0.003(3) -0.0009(19) -0.001(3)
C9B 0.019(2) 0.016(2) 0.027(3) 0.0043(19) 0.001(2) -0.008(2)
C7A 0.024(3) 0.009(2) 0.028(3) -0.0025(19) -0.015(2) -0.0005(18)
C2A 0.019(2) 0.023(3) 0.021(2) -0.001(2) -0.006(2) 0.003(2)
C5A 0.015(2) 0.045(3) 0.024(3) 0.002(2) -0.004(2) 0.001(2)
C36A 0.023(3) 0.036(3) 0.016(2) -0.002(2) -0.003(2) -0.005(2)
C12B 0.017(2) 0.017(2) 0.021(2) 0.0082(19) -0.0057(19) -0.0023(18)
C22B 0.032(3) 0.019(3) 0.022(3) -0.001(2) -0.004(2) -0.000(2)
C36B 0.019(3) 0.025(3) 0.032(3) -0.003(2) -0.000(2) -0.005(2)
C16A 0.027(3) 0.018(2) 0.023(2) 0.000(2) -0.002(2) 0.000(2)
C24A 0.048(4) 0.021(3) 0.025(3) -0.012(3) -0.016(3) 0.003(2)
C13B 0.027(3) 0.013(2) 0.038(3) -0.005(2) -0.005(2) 0.004(2)
C41B 0.015(2) 0.017(2) 0.019(2) -0.0012(18) -0.0013(18) 0.0008(18)
C16B 0.016(2) 0.024(3) 0.035(3) -0.001(2) 0.002(2) -0.006(2)
C32B 0.023(3) 0.025(3) 0.032(3) -0.000(2) -0.010(2) 0.000(2)
C3A 0.023(3) 0.027(3) 0.030(3) -0.010(2) -0.012(2) 0.007(2)
C33B 0.032(3) 0.023(3) 0.054(4) 0.001(2) -0.024(3) -0.004(3)
C42B 0.018(2) 0.017(2) 0.024(2) -0.0020(19) -0.0023(19) -0.0047(19)
C31B 0.017(2) 0.013(2) 0.029(3) -0.0035(19) -0.003(2) -0.0052(19)
C23B 0.051(4) 0.020(3) 0.035(3) -0.004(3) -0.003(3) -0.009(2)
C14B 0.047(4) 0.026(3) 0.029(3) -0.002(3) -0.006(3) -0.012(2)
C4B 0.032(3) 0.021(3) 0.052(4) -0.013(2) 0.014(3) -0.004(3)
C5B 0.024(3) 0.031(3) 0.059(4) -0.005(2) -0.009(3) -0.018(3)
C34B 0.014(3) 0.032(3) 0.066(4) 0.001(2) -0.007(3) -0.026(3)
C43A 0.037(3) 0.024(3) 0.029(3) 0.003(2) -0.008(2) -0.007(2)
C17A 0.025(3) 0.022(3) 0.023(3) -0.003(2) 0.001(2) 0.006(2)
O3 0.068(4) 0.046(3) 0.060(3) -0.021(3) 0.017(3) -0.021(3)
C15B 0.029(3) 0.033(3) 0.026(3) 0.005(2) 0.013(2) -0.000(2)
O2BA 0.015(4) 0.021(4) 0.023(3) -0.013(3) 0.006(3) -0.003(3)
O1B 0.031(3) 0.043(4) 0.022(3) -0.012(3) 0.006(2) -0.013(3)
O1C 0.042(7) 0.041(7) 0.027(6) -0.014(6) -0.014(5) 0.007(5)
C7B 0.028(11) 0.022(10) 0.024(9) 0.015(8) 0.004(9) 0.004(8)
C75B 0.017(5) 0.022(5) 0.006(4) -0.003(5) 0.004(4) 0.004(3)

loop_
_atom_type_symbol
_atom_type_scat_dispersion_real
_atom_type_scat_dispersion_imag
_atom_type_scat_Cromer_Mann_a1
_atom_type_scat_Cromer_Mann_a2
_atom_type_scat_Cromer_Mann_a3
_atom_type_scat_Cromer_Mann_a4
_atom_type_scat_Cromer_Mann_b1
_atom_type_scat_Cromer_Mann_b2
_atom_type_scat_Cromer_Mann_b3
_atom_type_scat_Cromer_Mann_b4
_atom_type_scat_Cromer_Mann_c
_atom_type_scat_source
_atom_type_scat_dispersion_source
C 0.01920 0.00962 2.31000 1.02000 1.58860 0.86500 20.84390 10.20750 0.56870 51.65120 0.215599998832 'International Tables Volume C Table 6.1.1.4 (pp. 500-502)' 'Henke, Gullikson and Davis, At. Data and Nucl. Data Tables, 1993, 54, 2'
H 0.00000 0.00000 0.49300 0.32291 0.14019 0.04081 10.51090 26.12570 3.14236 57.79970 0.0030380000826 'International Tables Volume C Table 6.1.1.4 (pp. 500-502)' 'Henke, Gullikson and Davis, At. Data and Nucl. Data Tables, 1993, 54, 2'
Ir -4.39626 6.81616 27.30490 16.72960 15.61150 5.83377 1.59279 8.86553 0.41792 45.00110 11.4722003937 'International Tables Volume C Table 6.1.1.4 (pp. 500-502)' 'Henke, Gullikson and Davis, At. Data and Nucl. Data Tables, 1993, 54, 2'
O 0.05239 0.03377 3.04850 2.28680 1.54630 0.86700 13.27710 5.70110 0.32390 32.90890 0.250800013542 'International Tables Volume C Table 6.1.1.4 (pp. 500-502)' 'Henke, Gullikson and Davis, At. Data and Nucl. Data Tables, 1993, 54, 2'
P 0.30360 0.43703 6.43450 4.17910 1.78000 1.49080 1.90670 27.15700 0.52600 68.16450 1.11489999294 'International Tables Volume C Table 6.1.1.4 (pp. 500-502)' 'Henke, Gullikson and Davis, At. Data and Nucl. Data Tables, 1993, 54, 2'
Se -0.79210 1.18296 17.00060 5.81960 3.97310 4.35430 2.40980 0.27260 15.23720 43.81630 2.84089994431 'International Tables Volume C Table 6.1.1.4 (pp. 500-502)' 'Henke, Gullikson and Davis, At. Data and Nucl. Data Tables, 1993, 54, 2'

loop_
_exptl_crystal_face_index_h
_exptl_crystal_face_index_k
_exptl_crystal_face_index_l
_exptl_crystal_face_perp_dist
0 11 3 0.0236
-2 -3 -12 0.0396
0 -12 1 0.0067
-5 -3 1 0.1346
0 -12 -2 0.0149
1 12 2 0.0112
1 -11 1 0.0295
6 2 -1 0.1125

loop_
_geom_angle_atom_site_label_1
_geom_angle_atom_site_label_2
_geom_angle_atom_site_label_3
_geom_angle
_geom_angle_site_symmetry_1
_geom_angle_site_symmetry_3
_geom_angle_publ_flag
P1B Ir1B Se1B 88.93(4) . . ?
Se1C Ir1B Se1B 80.30(6) . . ?
Se1C Ir1B P1B 93.59(6) . . ?
C11B Ir1B Se1B 149.74(13) . . ?
C11B Ir1B P1B 98.63(13) . . ?
C11B Ir1B Se1C 127.91(14) . . ?
C8B Ir1B Se1B 109.14(14) . . ?
C8B Ir1B P1B 161.40(14) . . ?
C8B Ir1B Se1C 93.81(14) . . ?
C8B Ir1B C11B 63.54(18) . . ?
C10B Ir1B Se1B 111.56(14) . . ?
C10B Ir1B P1B 106.18(13) . . ?
C10B Ir1B Se1C 156.75(14) . . ?
C10B Ir1B C11B 38.20(18) . . ?
C10B Ir1B C8B 63.73(18) . . ?
C9B Ir1B Se1B 92.81(14) . . ?
C9B Ir1B P1B 140.98(14) . . ?
C9B Ir1B Se1C 125.13(14) . . ?
C9B Ir1B C11B 63.15(18) . . ?
C9B Ir1B C8B 37.46(18) . . ?
C9B Ir1B C10B 37.99(19) . . ?
C12B Ir1B Se1B 147.27(13) . . ?
C12B Ir1B P1B 123.79(13) . . ?
C12B Ir1B Se1C 95.42(14) . . ?
C12B Ir1B C11B 37.50(18) . . ?
C12B Ir1B C8B 38.38(18) . . ?
C12B Ir1B C10B 63.55(18) . . ?
C12B Ir1B C9B 63.05(18) . . ?
O2BA Ir1B Se1B 88.9(2) . . ?
O2BA Ir1B P1B 83.88(19) . . ?
O2BA Ir1B Se1C 13.07(18) . . ?
O2BA Ir1B C11B 121.0(2) . . ?
O2BA Ir1B C8B 100.4(2) . . ?
O2BA Ir1B C10B 157.0(2) . . ?
O2BA Ir1B C9B 135.1(2) . . ?
O2BA Ir1B C12B 93.6(2) . . ?
O2C Ir1B Se1B 7.4(5) . . ?
O2C Ir1B P1B 83.2(5) . . ?
O2C Ir1B Se1C 85.4(5) . . ?
O2C Ir1B C11B 146.1(5) . . ?
O2C Ir1B C8B 114.4(5) . . ?
O2C Ir1B C10B 108.6(5) . . ?
O2C Ir1B C9B 94.3(5) . . ?
O2C Ir1B C12B 152.8(5) . . ?
O2C Ir1B O2BA 92.9(5) . . ?
P1A Ir1A Se1A 87.32(3) . . ?
O2A Ir1A Se1A 86.05(9) . . ?
O2A Ir1A P1A 90.34(9) . . ?
C10A Ir1A Se1A 141.57(13) . . ?
C10A Ir1A P1A 97.14(12) . . ?
C10A Ir1A O2A 131.84(16) . . ?
C8A Ir1A Se1A 92.74(12) . . ?
C8A Ir1A P1A 146.37(13) . . ?
C8A Ir1A O2A 123.24(15) . . ?
C8A Ir1A C10A 63.18(17) . . ?
C12A Ir1A Se1A 115.88(12) . . ?
C12A Ir1A P1A 156.55(12) . . ?
C12A Ir1A O2A 94.38(16) . . ?
C12A Ir1A C10A 62.97(17) . . ?
C12A Ir1A C8A 37.09(18) . . ?
C11A Ir1A Se1A 153.34(12) . . ?
C11A Ir1A P1A 118.80(12) . . ?
C11A Ir1A O2A 98.22(16) . . ?
C11A Ir1A C10A 37.68(18) . . ?
C11A Ir1A C8A 62.85(17) . . ?
C11A Ir1A C12A 37.78(17) . . ?
C9A Ir1A Se1A 103.83(13) . . ?
C9A Ir1A P1A 109.14(13) . . ?
C9A Ir1A O2A 158.30(15) . . ?
C9A Ir1A C10A 38.76(18) . . ?
C9A Ir1A C8A 38.44(17) . . ?
C9A Ir1A C12A 63.95(18) . . ?
C9A Ir1A C11A 64.42(18) . . ?
C1A Se1A Ir1A 98.12(14) . . ?
C1B Se1B Ir1B 99.56(16) . . ?
C21B P1B Ir1B 114.04(16) . . ?
C41B P1B Ir1B 111.22(16) . . ?
C41B P1B C21B 108.2(2) . . ?
C31B P1B Ir1B 120.42(16) . . ?
C31B P1B C21B 97.4(2) . . ?
C31B P1B C41B 104.1(2) . . ?
C31A P1A Ir1A 121.28(16) . . ?
C41A P1A Ir1A 115.35(16) . . ?
C41A P1A C31A 98.4(2) . . ?
C21A P1A Ir1A 109.82(15) . . ?
C21A P1A C31A 103.6(2) . . ?
C21A P1A C41A 106.8(2) . . ?
C2B Se1C Ir1B 102.62(18) . . ?
C7A O2A Ir1A 131.3(3) . . ?
C44A C45A H45A 119.8(3) . . ?
C46A C45A H45A 119.8(3) . . ?
C46A C45A C44A 120.4(5) . . ?
C11A C10A Ir1A 71.1(3) . . ?
C15A C10A Ir1A 129.1(3) . . ?
C15A C10A C11A 125.9(4) . . ?
C9A C10A Ir1A 68.6(3) . . ?
C9A C10A C11A 108.0(4) . . ?
C9A C10A C15A 126.0(4) . . ?
C46B C45B H45B 120.4(3) . . ?
C44B C45B H45B 120.4(3) . . ?
C44B C45B C46B 119.2(5) . . ?
C2B C1B Se1B 119.3(4) . . ?
C6B C1B Se1B 121.5(4) . . ?
C6B C1B C2B 119.2(5) . . ?
C7B C1B Se1B 20.2(10) . . ?
C7B C1B C2B 137.0(10) . . ?
C7B C1B C6B 102.9(10) . . ?
C10B C11B Ir1B 69.7(3) . . ?
C12B C11B Ir1B 70.8(3) . . ?
C12B C11B C10B 107.7(4) . . ?
C16B C11B Ir1B 129.5(3) . . ?
C16B C11B C10B 124.1(5) . . ?
C16B C11B C12B 127.9(5) . . ?
C25A C26A H26A 119.3(3) . . ?
C21A C26A H26A 119.3(3) . . ?
C21A C26A C25A 121.4(5) . . ?
H46B C46B C45B 119.1(3) . . ?
C41B C46B C45B 121.9(5) . . ?
C41B C46B H46B 119.1(3) . . ?
C12A C8A Ir1A 70.9(3) . . ?
C13A C8A Ir1A 128.0(3) . . ?
C13A C8A C12A 126.6(4) . . ?
C9A C8A Ir1A 68.0(3) . . ?
C9A C8A C12A 108.1(4) . . ?
C9A C8A C13A 125.3(4) . . ?
C1B C2B Se1C 117.1(4) . . ?
C3B C2B Se1C 123.8(4) . . ?
C3B C2B C1B 118.7(5) . . ?
C75B C2B Se1C 19.1(4) . . ?
C75B C2B C1B 128.9(6) . . ?
C75B C2B C3B 111.7(6) . . ?
C32A C31A P1A 122.8(4) . . ?
C36A C31A P1A 117.9(4) . . ?
C36A C31A C32A 118.8(5) . . ?
C25B C24B H24B 120.0(3) . . ?
C23B C24B H24B 120.0(3) . . ?
C23B C24B C25B 120.0(5) . . ?
C26B C21B P1B 119.3(4) . . ?
C22B C21B P1B 121.6(4) . . ?
C22B C21B C26B 118.7(4) . . ?
C9B C8B Ir1B 71.5(3) . . ?
C12B C8B Ir1B 71.0(3) . . ?
C12B C8B C9B 107.4(4) . . ?
C13B C8B Ir1B 127.3(3) . . ?
C13B C8B C9B 127.3(5) . . ?
C13B C8B C12B 125.1(5) . . ?
C6A C1A Se1A 115.7(4) . . ?
C2A C1A Se1A 124.8(4) . . ?
C2A C1A C6A 119.4(5) . . ?
C8A C12A Ir1A 72.0(3) . . ?
C11A C12A Ir1A 70.7(2) . . ?
C11A C12A C8A 108.7(4) . . ?
C17A C12A Ir1A 125.8(3) . . ?
C17A C12A C8A 126.1(4) . . ?
C17A C12A C11A 125.1(5) . . ?
C11B C10B Ir1B 72.1(3) . . ?
C9B C10B Ir1B 71.7(3) . . ?
C9B C10B C11B 107.5(4) . . ?
C15B C10B Ir1B 130.5(4) . . ?
C15B C10B C11B 124.7(5) . . ?
C15B C10B C9B 126.8(5) . . ?
C32A C33A H33A 119.9(4) . . ?
C34A C33A H33A 119.9(3) . . ?
C34A C33A C32A 120.3(5) . . ?
H25B C25B C24B 120.0(3) . . ?
C26B C25B C24B 120.1(5) . . ?
C26B C25B H25B 120.0(3) . . ?
C22A C23A H23A 119.6(3) . . ?
C24A C23A H23A 119.6(3) . . ?
C24A C23A C22A 120.9(5) . . ?
C10A C11A Ir1A 71.2(3) . . ?
C12A C11A Ir1A 71.5(2) . . ?
C12A C11A C10A 107.9(4) . . ?
C16A C11A Ir1A 129.6(3) . . ?
C16A C11A C10A 126.8(4) . . ?
C16A C11A C12A 124.6(4) . . ?
H44A C44A C45A 120.1(3) . . ?
C43A C44A C45A 119.7(5) . . ?
C43A C44A H44A 120.1(3) . . ?
H25A C25A C26A 120.5(3) . . ?
C24A C25A C26A 119.0(5) . . ?
C24A C25A H25A 120.5(3) . . ?
C42A C41A P1A 118.2(4) . . ?
C46A C41A P1A 122.5(4) . . ?
C46A C41A C42A 119.1(4) . . ?
H15d C15A C10A 109.5 . . ?
H15e C15A C10A 109.5 . . ?
H15e C15A H15d 109.5 . . ?
H15f C15A C10A 109.5 . . ?
H15f C15A H15d 109.5 . . ?
H15f C15A H15e 109.5 . . ?
C36B C35B H35B 119.9(4) . . ?
C34B C35B H35B 119.9(3) . . ?
C34B C35B C36B 120.2(6) . . ?
C5A C4A H4A 119.9(3) . . ?
C3A C4A H4A 119.9(3) . . ?
C3A C4A C5A 120.3(5) . . ?
C34A C35A H35A 120.0(3) . . ?
C36A C35A H35A 120.0(4) . . ?
C36A C35A C34A 120.0(5) . . ?
C26A C21A P1A 122.8(4) . . ?
C22A C21A P1A 118.2(4) . . ?
C22A C21A C26A 118.7(5) . . ?
C25B C26B C21B 120.7(5) . . ?
H26B C26B C21B 119.7(3) . . ?
H26B C26B C25B 119.7(3) . . ?
C33A C32A C31A 120.5(5) . . ?
H32A C32A C31A 119.8(3) . . ?
H32A C32A C33A 119.8(4) . . ?
C44B C43B H43B 119.8(3) . . ?
C42B C43B H43B 119.8(3) . . ?
C42B C43B C44B 120.4(5) . . ?
H3B C3B C2B 119.3(3) . . ?
C4B C3B C2B 121.4(5) . . ?
C4B C3B H3B 119.3(3) . . ?
H6A C6A C1A 119.3(3) . . ?
C5A C6A C1A 121.3(5) . . ?
C5A C6A H6A 119.3(3) . . ?
C21A C22A C23A 119.6(5) . . ?
H22A C22A C23A 120.2(3) . . ?
H22A C22A C21A 120.2(3) . . ?
H13d C13A C8A 109.5 . . ?
H13e C13A C8A 109.5 . . ?
H13e C13A H13d 109.5 . . ?
H13f C13A C8A 109.5 . . ?
H13f C13A H13d 109.5 . . ?
H13f C13A H13e 109.5 . . ?
H42A C42A C41A 119.8(3) . . ?
C43A C42A C41A 120.4(5) . . ?
C43A C42A H42A 119.8(3) . . ?
H17b C17B H17a 109.5 . . ?
H17c C17B H17a 109.5 . . ?
H17c C17B H17b 109.5 . . ?
C12B C17B H17a 109.5 . . ?
C12B C17B H17b 109.5 . . ?
C12B C17B H17c 109.5 . . ?
C41A C46A C45A 120.2(5) . . ?
H46A C46A C45A 119.9(3) . . ?
H46A C46A C41A 119.9(3) . . ?
H6B C6B C1B 119.1(3) . . ?
C5B C6B C1B 121.8(5) . . ?
C5B C6B H6B 119.1(4) . . ?
C43B C44B C45B 119.8(5) . . ?
H44B C44B C45B 120.1(3) . . ?
H44B C44B C43B 120.1(3) . . ?
C10A C9A Ir1A 72.6(3) . . ?
C8A C9A Ir1A 73.6(3) . . ?
C8A C9A C10A 106.9(4) . . ?
C14A C9A Ir1A 129.3(3) . . ?
C14A C9A C10A 125.5(4) . . ?
C14A C9A C8A 126.3(4) . . ?
H14d C14A C9A 109.5 . . ?
H14e C14A C9A 109.5 . . ?
H14e C14A H14d 109.5 . . ?
H14f C14A C9A 109.5 . . ?
H14f C14A H14d 109.5 . . ?
H14f C14A H14e 109.5 . . ?
C35A C34A C33A 119.9(5) . . ?
H34A C34A C33A 120.1(3) . . ?
H34A C34A C35A 120.1(3) . . ?
C8B C9B Ir1B 71.0(3) . . ?
C10B C9B Ir1B 70.3(3) . . ?
C10B C9B C8B 109.0(4) . . ?
C14B C9B Ir1B 126.3(4) . . ?
C14B C9B C8B 125.3(5) . . ?
C14B C9B C10B 125.6(5) . . ?
O2A C7A O1A 119.7(5) . . ?
C2A C7A O1A 116.9(5) . . ?
C2A C7A O2A 123.4(4) . . ?
C7A C2A C1A 125.3(4) . . ?
C3A C2A C1A 118.0(5) . . ?
C3A C2A C7A 116.4(5) . . ?
C6A C5A C4A 119.3(5) . . ?
H5A C5A C4A 120.4(3) . . ?
H5A C5A C6A 120.4(3) . . ?
C35A C36A C31A 120.6(5) . . ?
H36A C36A C31A 119.7(3) . . ?
H36A C36A C35A 119.7(4) . . ?
C11B C12B Ir1B 71.7(3) . . ?
C8B C12B Ir1B 70.6(3) . . ?
C8B C12B C11B 108.3(4) . . ?
C17B C12B Ir1B 126.0(3) . . ?
C17B C12B C11B 127.3(5) . . ?
C17B C12B C8B 124.3(5) . . ?
H22B C22B C21B 119.9(3) . . ?
C23B C22B C21B 120.3(5) . . ?
C23B C22B H22B 119.9(3) . . ?
H36B C36B C35B 119.8(4) . . ?
C31B C36B C35B 120.4(5) . . ?
C31B C36B H36B 119.8(3) . . ?
H16d C16A C11A 109.5 . . ?
H16e C16A C11A 109.5 . . ?
H16e C16A H16d 109.5 . . ?
H16f C16A C11A 109.5 . . ?
H16f C16A H16d 109.5 . . ?
H16f C16A H16e 109.5 . . ?
C25A C24A C23A 120.3(5) . . ?
H24A C24A C23A 119.9(3) . . ?
H24A C24A C25A 119.9(3) . . ?
H13a C13B C8B 109.5 . . ?
H13b C13B C8B 109.5 . . ?
H13b C13B H13a 109.5 . . ?
H13c C13B C8B 109.5 . . ?
H13c C13B H13a 109.5 . . ?
H13c C13B H13b 109.5 . . ?
C46B C41B P1B 117.5(4) . . ?
C42B C41B P1B 124.0(4) . . ?
C42B C41B C46B 118.5(4) . . ?
H16a C16B C11B 109.5 . . ?
H16b C16B C11B 109.5 . . ?
H16b C16B H16a 109.5 . . ?
H16c C16B C11B 109.5 . . ?
H16c C16B H16a 109.5 . . ?
H16c C16B H16b 109.5 . . ?
C33B C32B H32B 119.9(4) . . ?
C31B C32B H32B 119.9(3) . . ?
C31B C32B C33B 120.2(5) . . ?
C2A C3A C4A 121.6(5) . . ?
H3A C3A C4A 119.2(3) . . ?
H3A C3A C2A 119.2(3) . . ?
H33B C33B C32B 120.0(4) . . ?
C34B C33B C32B 119.9(5) . . ?
C34B C33B H33B 120.0(3) . . ?
C41B C42B C43B 120.1(5) . . ?
H42B C42B C43B 119.9(3) . . ?
H42B C42B C41B 119.9(3) . . ?
C36B C31B P1B 117.5(4) . . ?
C32B C31B P1B 123.3(4) . . ?
C32B C31B C36B 118.8(5) . . ?
C22B C23B C24B 120.2(5) . . ?
H23B C23B C24B 119.9(3) . . ?
H23B C23B C22B 119.9(3) . . ?
H14a C14B C9B 109.5 . . ?
H14b C14B C9B 109.5 . . ?
H14b C14B H14a 109.5 . . ?
H14c C14B C9B 109.5 . . ?
H14c C14B H14a 109.5 . . ?
H14c C14B H14b 109.5 . . ?
H4B C4B C3B 120.0(3) . . ?
C5B C4B C3B 120.0(5) . . ?
C5B C4B H4B 120.0(3) . . ?
C4B C5B C6B 118.9(5) . . ?
H5B C5B C6B 120.6(4) . . ?
H5B C5B C4B 120.6(3) . . ?
C33B C34B C35B 120.4(5) . . ?
H34B C34B C35B 119.8(3) . . ?
H34B C34B C33B 119.8(3) . . ?
C42A C43A C44A 120.2(5) . . ?
H43A C43A C44A 119.9(3) . . ?
H43A C43A C42A 119.9(3) . . ?
H17d C17A C12A 109.5 . . ?
H17e C17A C12A 109.5 . . ?
H17e C17A H17d 109.5 . . ?
H17f C17A C12A 109.5 . . ?
H17f C17A H17d 109.5 . . ?
H17f C17A H17e 109.5 . . ?
H3d O3 H3c 104.5 . . ?
H15a C15B C10B 109.5 . . ?
H15b C15B C10B 109.5 . . ?
H15b C15B H15a 109.5 . . ?
H15c C15B C10B 109.5 . . ?
H15c C15B H15a 109.5 . . ?
H15c C15B H15b 109.5 . . ?
C75B O2BA Ir1B 131.1(7) . . ?
O1C C7B C1B 122(2) . . ?
O2C C7B C1B 117(2) . . ?
O2C C7B O1C 121(2) . . ?
C7B O2C Ir1B 134.1(18) . . ?
O2BA C75B C2B 120.2(8) . . ?
O1B C75B C2B 119.4(9) . . ?
O1B C75B O2BA 120.4(11) . . ?

loop_
_geom_bond_atom_site_label_1
_geom_bond_atom_site_label_2
_geom_bond_distance
_geom_bond_site_symmetry_2
_geom_bond_publ_flag
Ir1B Se1B 2.4658(15) . ?
Ir1B P1B 2.3046(12) . ?
Ir1B Se1C 2.501(3) . ?
Ir1B C11B 2.231(5) . ?
Ir1B C8B 2.212(5) . ?
Ir1B C10B 2.200(4) . ?
Ir1B C9B 2.218(5) . ?
Ir1B C12B 2.218(5) . ?
Ir1B O2BA 2.071(7) . ?
Ir1B O2C 2.146(18) . ?
Ir1A Se1A 2.4733(5) . ?
Ir1A P1A 2.3058(11) . ?
Ir1A O2A 2.110(3) . ?
Ir1A C10A 2.223(4) . ?
Ir1A C8A 2.244(5) . ?
Ir1A C12A 2.230(4) . ?
Ir1A C11A 2.220(4) . ?
Ir1A C9A 2.169(5) . ?
Se1A C1A 1.909(5) . ?
Se1B C1B 1.949(5) . ?
P1B C21B 1.825(5) . ?
P1B C41B 1.822(5) . ?
P1B C31B 1.835(5) . ?
P1A C31A 1.835(5) . ?
P1A C41A 1.830(5) . ?
P1A C21A 1.824(5) . ?
Se1C C2B 1.883(6) . ?
O1A C7A 1.241(6) . ?
O2A C7A 1.280(6) . ?
C45A H45A 0.9300 . ?
C45A C44A 1.388(8) . ?
C45A C46A 1.394(7) . ?
C10A C11A 1.435(7) . ?
C10A C15A 1.487(7) . ?
C10A C9A 1.458(7) . ?
C45B H45B 0.9300 . ?
C45B C46B 1.374(7) . ?
C45B C44B 1.397(8) . ?
C1B C2B 1.386(7) . ?
C1B C6B 1.386(8) . ?
C1B C7B 1.497(19) . ?
C11B C10B 1.450(7) . ?
C11B C12B 1.430(7) . ?
C11B C16B 1.487(7) . ?
C26A H26A 0.9300 . ?
C26A C25A 1.398(7) . ?
C26A C21A 1.388(7) . ?
C46B H46B 0.9300 . ?
C46B C41B 1.394(7) . ?
C8A C12A 1.423(7) . ?
C8A C13A 1.500(6) . ?
C8A C9A 1.455(7) . ?
C2B C3B 1.399(7) . ?
C2B C75B 1.548(12) . ?
C31A C32A 1.391(7) . ?
C31A C36A 1.394(7) . ?
C24B H24B 0.9300 . ?
C24B C25B 1.385(7) . ?
C24B C23B 1.380(8) . ?
C21B C26B 1.393(7) . ?
C21B C22B 1.398(7) . ?
C8B C9B 1.423(7) . ?
C8B C12B 1.456(7) . ?
C8B C13B 1.486(7) . ?
C1A C6A 1.401(7) . ?
C1A C2A 1.406(7) . ?
C12A C11A 1.441(6) . ?
C12A C17A 1.506(6) . ?
C10B C9B 1.438(7) . ?
C10B C15B 1.491(7) . ?
C33A H33A 0.9300 . ?
C33A C32A 1.393(7) . ?
C33A C34A 1.376(9) . ?
C25B H25B 0.9300 . ?
C25B C26B 1.385(7) . ?
C23A H23A 0.9300 . ?
C23A C22A 1.382(8) . ?
C23A C24A 1.388(8) . ?
C11A C16A 1.497(7) . ?
C44A H44A 0.9300 . ?
C44A C43A 1.387(8) . ?
C25A H25A 0.9300 . ?
C25A C24A 1.386(8) . ?
C41A C42A 1.397(7) . ?
C41A C46A 1.397(6) . ?
C15A H15d 0.9600 . ?
C15A H15e 0.9600 . ?
C15A H15f 0.9600 . ?
C35B H35B 0.9300 . ?
C35B C36B 1.385(7) . ?
C35B C34B 1.378(9) . ?
C4A H4A 0.9300 . ?
C4A C5A 1.375(8) . ?
C4A C3A 1.384(8) . ?
C35A H35A 0.9300 . ?
C35A C34A 1.391(8) . ?
C35A C36A 1.386(7) . ?
C21A C22A 1.415(7) . ?
C26B H26B 0.9300 . ?
C32A H32A 0.9300 . ?
C43B H43B 0.9300 . ?
C43B C44B 1.387(8) . ?
C43B C42B 1.391(7) . ?
C3B H3B 0.9300 . ?
C3B C4B 1.374(8) . ?
C6A H6A 0.9300 . ?
C6A C5A 1.389(7) . ?
C22A H22A 0.9300 . ?
C13A H13d 0.9600 . ?
C13A H13e 0.9600 . ?
C13A H13f 0.9600 . ?
C42A H42A 0.9300 . ?
C42A C43A 1.394(7) . ?
C17B H17a 0.9600 . ?
C17B H17b 0.9600 . ?
C17B H17c 0.9600 . ?
C17B C12B 1.500(7) . ?
C46A H46A 0.9300 . ?
C6B H6B 0.9300 . ?
C6B C5B 1.386(9) . ?
C44B H44B 0.9300 . ?
C9A C14A 1.484(7) . ?
C14A H14d 0.9600 . ?
C14A H14e 0.9600 . ?
C14A H14f 0.9600 . ?
C34A H34A 0.9300 . ?
C9B C14B 1.501(7) . ?
C7A C2A 1.513(7) . ?
C2A C3A 1.402(7) . ?
C5A H5A 0.9300 . ?
C36A H36A 0.9300 . ?
C22B H22B 0.9300 . ?
C22B C23B 1.391(8) . ?
C36B H36B 0.9300 . ?
C36B C31B 1.401(7) . ?
C16A H16d 0.9600 . ?
C16A H16e 0.9600 . ?
C16A H16f 0.9600 . ?
C24A H24A 0.9300 . ?
C13B H13a 0.9600 . ?
C13B H13b 0.9600 . ?
C13B H13c 0.9600 . ?
C41B C42B 1.396(7) . ?
C16B H16a 0.9600 . ?
C16B H16b 0.9600 . ?
C16B H16c 0.9600 . ?
C32B H32B 0.9300 . ?
C32B C33B 1.398(8) . ?
C32B C31B 1.394(7) . ?
C3A H3A 0.9300 . ?
C33B H33B 0.9300 . ?
C33B C34B 1.378(9) . ?
C42B H42B 0.9300 . ?
C23B H23B 0.9300 . ?
C14B H14a 0.9600 . ?
C14B H14b 0.9600 . ?
C14B H14c 0.9600 . ?
C4B H4B 0.9300 . ?
C4B C5B 1.375(9) . ?
C5B H5B 0.9300 . ?
C34B H34B 0.9300 . ?
C43A H43A 0.9300 . ?
C17A H17d 0.9600 . ?
C17A H17e 0.9600 . ?
C17A H17f 0.9600 . ?
O3 H3c 0.8503 . ?
O3 H3d 0.8498 . ?
C15B H15a 0.9600 . ?
C15B H15b 0.9600 . ?
C15B H15c 0.9600 . ?
O2BA C75B 1.292(10) . ?
O1B C75B 1.225(11) . ?
O1C C7B 1.27(2) . ?
C7B O2C 1.19(2) . ?

loop_
_geom_torsion_atom_site_label_1
_geom_torsion_atom_site_label_2
_geom_torsion_atom_site_label_3
_geom_torsion_atom_site_label_4
_geom_torsion
_geom_torsion_site_symmetry_1
_geom_torsion_site_symmetry_2
_geom_torsion_site_symmetry_3
_geom_torsion_site_symmetry_4
_geom_torsion_publ_flag
Ir1B C11B C10B C9B 63.4(3) . . . . ?
Ir1B C11B C10B C15B -127.3(3) . . . . ?
Ir1B C11B C12B C8B -61.5(3) . . . . ?
Ir1B C11B C12B C17B 121.8(3) . . . . ?
Ir1B C8B C9B C10B -60.3(3) . . . . ?
Ir1B C8B C9B C14B 121.6(3) . . . . ?
Ir1B C8B C12B C11B 62.2(3) . . . . ?
Ir1B C8B C12B C17B -121.0(3) . . . . ?
Ir1B C10B C11B C12B -60.9(3) . . . . ?
Ir1B C10B C11B C16B 124.7(3) . . . . ?
Ir1B C10B C9B C8B 60.8(3) . . . . ?
Ir1B C10B C9B C14B -121.2(3) . . . . ?
Ir1B C9B C8B C12B 62.4(3) . . . . ?
Ir1B C9B C8B C13B -123.3(3) . . . . ?
Ir1B C9B C10B C11B -63.6(3) . . . . ?
Ir1B C9B C10B C15B 127.3(3) . . . . ?
Ir1B C12B C11B C10B 60.2(3) . . . . ?
Ir1B C12B C11B C16B -125.6(3) . . . . ?
Ir1B C12B C8B C9B -62.7(3) . . . . ?
Ir1B C12B C8B C13B 122.8(3) . . . . ?
Ir1B O2BA C75B C2B -8.0(8) . . . . ?
Ir1B O2BA C75B O1B 173.0(9) . . . . ?
Ir1B O2C C7B C1B -16(2) . . . . ?
Ir1B O2C C7B O1C 160(2) . . . . ?
Ir1A O2A C7A O1A -171.2(4) . . . . ?
Ir1A O2A C7A C2A 9.5(4) . . . . ?
Ir1A C10A C11A C12A -62.4(3) . . . . ?
Ir1A C10A C11A C16A 125.9(3) . . . . ?
Ir1A C10A C9A C8A 66.1(3) . . . . ?
Ir1A C10A C9A C14A -126.3(3) . . . . ?
Ir1A C8A C12A C11A 61.6(3) . . . . ?
Ir1A C8A C12A C17A -121.7(3) . . . . ?
Ir1A C8A C9A C10A -65.5(3) . . . . ?
Ir1A C8A C9A C14A 127.1(3) . . . . ?
Ir1A C12A C8A C13A 123.7(3) . . . . ?
Ir1A C12A C8A C9A -57.9(3) . . . . ?
Ir1A C12A C11A C10A 62.3(3) . . . . ?
Ir1A C12A C11A C16A -125.9(3) . . . . ?
Ir1A C11A C10A C15A -125.2(3) . . . . ?
Ir1A C11A C10A C9A 58.9(3) . . . . ?
Ir1A C11A C12A C8A -62.3(3) . . . . ?
Ir1A C11A C12A C17A 120.8(3) . . . . ?
Ir1A C9A C10A C11A -60.5(3) . . . . ?
Ir1A C9A C10A C15A 123.6(3) . . . . ?
Ir1A C9A C8A C12A 59.8(3) . . . . ?
Ir1A C9A C8A C13A -121.9(3) . . . . ?
Se1A C1A C6A C5A 173.5(4) . . . . ?
Se1A C1A C2A C7A 0.1(5) . . . . ?
Se1A C1A C2A C3A -174.4(4) . . . . ?
Se1B C1B C2B Se1C 6.1(4) . . . . ?
Se1B C1B C2B C3B 178.4(4) . . . . ?
Se1B C1B C2B C75B -11.8(6) . . . . ?
Se1B C1B C6B C5B -179.6(4) . . . . ?
Se1B C1B C7B O1C -176.7(14) . . . . ?
Se1B C1B C7B O2C -0(3) . . . . ?
P1B C21B C26B C25B 174.5(4) . . . . ?
P1B C21B C22B C23B -173.8(5) . . . . ?
P1B C41B C46B C45B -179.7(4) . . . . ?
P1B C41B C42B C43B -179.2(4) . . . . ?
P1B C31B C36B C35B -173.6(4) . . . . ?
P1B C31B C32B C33B 171.9(4) . . . . ?
P1A C31A C32A C33A 173.0(4) . . . . ?
P1A C31A C36A C35A -172.6(4) . . . . ?
P1A C41A C42A C43A 177.0(4) . . . . ?
P1A C41A C46A C45A -176.7(4) . . . . ?
P1A C21A C26A C25A -171.2(4) . . . . ?
P1A C21A C22A C23A 174.2(4) . . . . ?
Se1C C2B C1B C6B -174.5(4) . . . . ?
Se1C C2B C1B C7B 18.6(12) . . . . ?
Se1C C2B C3B C4B 172.5(5) . . . . ?
Se1C C2B C75B O2BA -11.7(15) . . . . ?
Se1C C2B C75B O1B 167.3(9) . . . . ?
O1A C7A C2A C1A -152.7(4) . . . . ?
O1A C7A C2A C3A 21.8(5) . . . . ?
O2A C7A C2A C1A 26.6(6) . . . . ?
O2A C7A C2A C3A -158.9(5) . . . . ?
C45A C44A C43A C42A 0.1(6) . . . . ?
C45A C46A C41A C42A -2.5(6) . . . . ?
C10A C11A C12A C8A -0.1(4) . . . . ?
C10A C11A C12A C17A -176.9(4) . . . . ?
C10A C9A C8A C12A -5.7(4) . . . . ?
C10A C9A C8A C13A 172.7(4) . . . . ?
C45B C46B C41B C42B 1.9(6) . . . . ?
C45B C44B C43B C42B 1.0(6) . . . . ?
C1B C2B C3B C4B 0.7(6) . . . . ?
C1B C2B C75B O2BA 45.2(7) . . . . ?
C1B C2B C75B O1B -135.8(8) . . . . ?
C1B C6B C5B C4B 1.8(7) . . . . ?
C11B C10B C9B C8B -2.8(4) . . . . ?
C11B C10B C9B C14B 175.2(4) . . . . ?
C11B C12B C8B C9B -0.5(4) . . . . ?
C11B C12B C8B C13B -175.0(4) . . . . ?
C26A C25A C24A C23A -0.2(6) . . . . ?
C26A C21A C22A C23A 0.8(5) . . . . ?
C46B C41B C42B C43B -0.9(6) . . . . ?
C8A C12A C11A C16A 171.8(4) . . . . ?
C2B C3B C4B C5B 2.0(7) . . . . ?
C31A C32A C33A C34A -1.2(6) . . . . ?
C31A C36A C35A C34A -0.5(6) . . . . ?
C24B C25B C26B C21B -0.4(6) . . . . ?
C24B C23B C22B C21B -0.6(7) . . . . ?
C8B C9B C10B C15B -171.9(4) . . . . ?
C1A C6A C5A C4A 2.0(6) . . . . ?
C1A C2A C3A C4A 0.5(6) . . . . ?
C33A C34A C35A C36A 0.6(6) . . . . ?
C44A C43A C42A C41A -1.4(7) . . . . ?
C35B C36B C31B C32B -0.5(6) . . . . ?
C35B C34B C33B C32B 1.0(7) . . . . ?
C4A C3A C2A C7A -174.5(5) . . . . ?
C3B C4B C5B C6B -3.2(7) . . . . ?
C36B C31B C32B C33B -0.8(6) . . . . ?

loop_
_exptl_oxdiff_crystal_face_indexfrac_h
_exptl_oxdiff_crystal_face_indexfrac_k
_exptl_oxdiff_crystal_face_indexfrac_l
_exptl_oxdiff_crystal_face_x
_exptl_oxdiff_crystal_face_y
_exptl_oxdiff_crystal_face_z
-0.4443 11.3326 3.1291 0.0332 -0.1842 0.9823
-1.6021 -2.7973 -12.1364 -0.9455 0.0245 -0.3247
-0.0884 -11.6395 0.8997 0.2511 -0.0052 -0.9679
-5.4964 -3.2554 0.9997 -0.1272 -0.9691 -0.2115
-0.4454 -11.7379 -2.2315 -0.0002 0.0092 -1.0000
0.5047 11.7361 2.3151 0.0093 -0.0009 1.0000
1.0000 -10.9998 0.9993 0.2989 0.1795 -0.9239
6.0000 2.0001 -1.0010 0.1707 1.0599 0.1013
